data_4126198
loop_
_publ_author_name
'Reany, Ofer'
'Li, Amanda'
'Yefet, Maayan'
'Gilson, Michael K.'
'Keinan, Ehud'

_publ_section_title
;
 Attractive Interactions between Heteroallenes and the Cucurbituril
 Portal.
;
_journal_issue 24
_journal_name_full 'Journal of the American Chemical Society'
_journal_page_first 8138
_journal_page_last 8145
_journal_paper_doi 10.1021/jacs.6b13005
_journal_volume 139
_journal_year 2017
_chemical_formula_moiety 'C36 H34 N24 O12, C11 H28 N8, Cl, 7(H2 O), 2(H O)'
_chemical_formula_sum 'C47 H74 Cl N32 O21'
_chemical_formula_weight 1458.83
_chemical_name_common 'Keinan-93 (Ofer)'
_chemical_name_systematic
; 
 ? 
;
_space_group_IT_number 14
_symmetry_cell_setting monoclinic
_symmetry_space_group_name_Hall '-P 2ybc'
_symmetry_space_group_name_H-M 'P 1 21/c 1'
_atom_sites_solution_hydrogens geom
_atom_sites_solution_primary direct
_atom_sites_solution_secondary difmap
_audit_creation_method SHELXL-97
_cell_angle_alpha 90.00
_cell_angle_beta 110.86(3)
_cell_angle_gamma 90.00
_cell_formula_units_Z 4
_cell_length_a 24.246(5)
_cell_length_b 13.201(3)
_cell_length_c 20.956(4)
_cell_measurement_reflns_used 37161
_cell_measurement_temperature 293(2)
_cell_measurement_theta_max 24.75
_cell_measurement_theta_min 1.86
_cell_volume 6268(3)
_computing_cell_refinement 'DENZO HKL2000 (Otwinowski & Minor 1997)'
_computing_data_collection 'Collect (Nonius, 2006)'
_computing_data_reduction 'DENZO HKL2000 (Otwinowski & Minor 1997)'
_computing_molecular_graphics 'Mercury 2.4'
_computing_structure_refinement 'SHELXL-97 (Sheldrick, 1997)'
_computing_structure_solution 'SHELXS-97 (Sheldrick, 1997)'
_diffrn_ambient_temperature 293(2)
_diffrn_detector_area_resol_mean 95
_diffrn_measured_fraction_theta_full 0.947
_diffrn_measured_fraction_theta_max 0.947
_diffrn_measurement_device_type 'Nonius KappaCCD'
_diffrn_measurement_method '\f and \w scans'
_diffrn_radiation_monochromator graphite
_diffrn_radiation_source 'fine-focus sealed tube'
_diffrn_radiation_type MoK\a
_diffrn_radiation_wavelength 0.71073
_diffrn_reflns_av_R_equivalents 0.0100
_diffrn_reflns_av_sigmaI/netI 0.0744
_diffrn_reflns_limit_h_max 26
_diffrn_reflns_limit_h_min -28
_diffrn_reflns_limit_k_max 0
_diffrn_reflns_limit_k_min -15
_diffrn_reflns_limit_l_max 24
_diffrn_reflns_limit_l_min 0
_diffrn_reflns_number 37161
_diffrn_reflns_theta_full 24.75
_diffrn_reflns_theta_max 24.75
_diffrn_reflns_theta_min 1.86
_diffrn_standards_decay_% none
_diffrn_standards_interval_count none
_diffrn_standards_interval_time none
_diffrn_standards_number none
_exptl_absorpt_coefficient_mu 0.164
_exptl_absorpt_correction_T_max 0.977
_exptl_absorpt_correction_T_min 0.961
_exptl_absorpt_correction_type multi-scan
_exptl_absorpt_process_details
;
'HKL Denzo and Scalepack (Otwinowski & Minor 1997)' 
;
_exptl_crystal_colour colorless
_exptl_crystal_density_diffrn 1.546
_exptl_crystal_density_method 'not measured'
_exptl_crystal_description plate
_exptl_crystal_F_000 3060
_exptl_crystal_size_max 0.28
_exptl_crystal_size_mid 0.20
_exptl_crystal_size_min 0.14
_refine_diff_density_max 0.660
_refine_diff_density_min -0.497
_refine_diff_density_rms 0.088
_refine_ls_extinction_method none
_refine_ls_goodness_of_fit_ref 1.397
_refine_ls_hydrogen_treatment mixed
_refine_ls_matrix_type full
_refine_ls_number_parameters 910
_refine_ls_number_reflns 10186
_refine_ls_number_restraints 3
_refine_ls_restrained_S_all 6.903
_refine_ls_R_factor_all 0.2001
_refine_ls_R_factor_gt 0.1029
_refine_ls_shift/su_max 0.003
_refine_ls_shift/su_mean 0.000
_refine_ls_structure_factor_coef Fsqd
_refine_ls_weighting_details 'calc w=1/[\s^2^(Fo^2^)+(0.1000P)^2^+0.0000P] where P=(Fo^2^+2Fc^2^)/3'
_refine_ls_weighting_scheme calc
_refine_ls_wR_factor_gt 0.2561
_refine_ls_wR_factor_ref 0.2868
_reflns_number_gt 4456
_reflns_number_total 10186
_reflns_threshold_expression >2sigma(I)
_cod_data_source_file ja6b13005_si_005.cif
_cod_data_source_block Keinan-93
_cod_depositor_comments
;
The following automatic conversions were performed:

'_symmetry_cell_setting' value 'Monoclinic' changed to 'monoclinic'
according to
/home/data/users/saulius/crontab/automatic-downloads/rss-feeds/ACS/lib/dictionaries/cif_core.dic
dictionary named 'cif_core.dic' version 2.4.2 from 2011-04-26.

Automatic conversion script
Id: cif_fix_values 4973 2017-02-22 13:04:09Z antanas 

 Adding full bibliography for 4126198--4126199.cif.
;
_cod_original_cell_volume 6268(2)
_cod_original_sg_symbol_H-M 'P 21/c'
_cod_database_code 4126198

loop_
_symmetry_equiv_pos_as_xyz
'x, y, z'
'-x, y+1/2, -z+1/2'
'-x, -y, -z'
'x, -y-1/2, z-1/2'

loop_
_atom_site_label
_atom_site_type_symbol
_atom_site_fract_x
_atom_site_fract_y
_atom_site_fract_z
_atom_site_U_iso_or_equiv
_atom_site_adp_type
_atom_site_occupancy
_atom_site_symmetry_multiplicity
_atom_site_calc_flag
_atom_site_refinement_flags
Cl1 Cl 0.08550(3) 0.54728(7) 0.11468(4) 0.1003(3) Uani 1 1 d .
O50 O 0.37467(16) 0.0242(2) 0.00387(15) 0.220(2) Uani 1 1 d .
H50A H 0.3812 0.0240 -0.0380 0.264 Uiso 1 1 d R
H50B H 0.4071 0.0240 0.0469 0.264 Uiso 1 1 d R
O51 O 0.54372(14) 0.0954(3) 0.05974(19) 0.267(2) Uani 1 1 d .
H51A H 0.5520 0.1005 0.0196 0.320 Uiso 1 1 d R
H51B H 0.5266 0.0483 0.0733 0.320 Uiso 1 1 d R
O52 O 0.40772(9) 0.2192(2) 0.05968(14) 0.1795(13) Uani 1 1 d .
H52A H 0.4191 0.2303 0.0211 0.215 Uiso 1 1 d R
H52B H 0.4366 0.2303 0.1054 0.215 Uiso 1 1 d R
O53 O 0.01305(13) 0.7620(2) 0.03458(15) 0.2399(16) Uani 1 1 d .
H53A H 0.0455 0.8007 0.0307 0.288 Uiso 1 1 d R
H53B H 0.0307 0.7091 0.0551 0.288 Uiso 1 1 d R
O54 O 0.54051(2) 0.21133(4) 0.32250(3) 0.1813(11) Uani 1 1 d D
H54A H 0.52414(3) 0.25782(4) 0.33843(3) 0.218 Uiso 1 1 d D
O55 O 0.52588(5) 0.40423(3) 0.38660(4) 0.0872(6) Uani 1 1 d D
H55B H 0.5179(3) 0.46152(3) 0.36579(4) 0.105 Uiso 1 1 d D
O56 O 0.00508(5) 0.87807(12) 0.47642(8) 0.342(4) Uani 1 1 d .
H56A H 0.0401 0.9045 0.5048 0.411 Uiso 1 1 d RD
H56B H -0.0333 0.9045 0.4755 0.411 Uiso 1 1 d R
O57 O 0.43022(5) 0.30686(12) 0.42410(8) 0.1271(10) Uani 1 1 d R
H57A H 0.4572 0.3351 0.4133 0.152 Uiso 1 1 d R
H57B H 0.4308 0.2277 0.4177 0.152 Uiso 1 1 d R
O58 O 0.48127(5) 0.10818(12) 0.18441(8) 0.1403(11) Uani 1 1 d R
H58A H 0.4994 0.1138 0.1512 0.168 Uiso 1 1 d R
H58B H 0.5014 0.1138 0.2313 0.168 Uiso 1 1 d R
N1 N 0.25462(6) 0.00711(13) 0.54848(8) 0.0600(6) Uani 1 1 d .
N3 N 0.21571(6) -0.16083(13) 0.50967(8) 0.0566(6) Uani 1 1 d .
N2 N 0.34231(6) -0.04263(13) 0.54861(8) 0.0624(6) Uani 1 1 d .
N4 N 0.30408(6) -0.21234(13) 0.51419(9) 0.0593(6) Uani 1 1 d .
N5 N 0.41489(6) -0.05856(13) 0.49290(8) 0.0584(6) Uani 1 1 d .
N6 N 0.43549(6) -0.03545(14) 0.40014(9) 0.0684(7) Uani 1 1 d .
N7 N 0.36993(6) -0.22219(13) 0.45072(9) 0.0602(6) Uani 1 1 d .
N8 N 0.38891(6) -0.19705(14) 0.35547(9) 0.0700(7) Uani 1 1 d .
N9 N 0.39918(6) 0.01910(13) 0.28025(9) 0.0667(6) Uani 1 1 d .
N10 N 0.33495(7) 0.09019(14) 0.18708(9) 0.0696(6) Uani 1 1 d .
N11 N 0.36194(6) -0.14747(14) 0.23751(9) 0.0724(6) Uani 1 1 d .
N12 N 0.29704(7) -0.07770(14) 0.14515(9) 0.0731(7) Uani 1 1 d .
N13 N 0.24076(7) 0.16699(14) 0.12689(9) 0.0705(7) Uani 1 1 d .
N14 N 0.15191(7) 0.21766(15) 0.12398(10) 0.0770(7) Uani 1 1 d .
N15 N 0.20144(8) 0.00010(15) 0.08789(9) 0.0761(7) Uani 1 1 d .
N16 N 0.11311(7) 0.04993(15) 0.08238(9) 0.0781(7) Uani 1 1 d .
N17 N 0.08335(7) 0.23379(14) 0.18327(10) 0.0733(7) Uani 1 1 d .
N18 N 0.06387(6) 0.20991(13) 0.27739(9) 0.0657(6) Uani 1 1 d .
N19 N 0.04246(7) 0.06729(14) 0.14064(10) 0.0734(7) Uani 1 1 d .
N20 N 0.02530(6) 0.04044(14) 0.23643(9) 0.0668(7) Uani 1 1 d .
N21 N 0.09350(6) 0.14929(13) 0.39240(9) 0.0673(6) Uani 1 1 d .
N22 N 0.15973(6) 0.08189(13) 0.48709(9) 0.0623(6) Uani 1 1 d .
N23 N 0.05689(6) -0.01885(13) 0.35262(9) 0.0652(6) Uani 1 1 d .
N24 N 0.12093(6) -0.08747(13) 0.44552(8) 0.0624(6) Uani 1 1 d .
N25 N 0.11900(7) -0.42461(17) 0.32469(11) 0.0860(8) Uani 1 1 d .
N26 N 0.12156(8) -0.4652(2) 0.37894(12) 0.1013(10) Uani 1 1 d .
N27 N 0.11598(13) -0.4952(3) 0.42463(15) 0.1825(19) Uani 1 1 d .
N28 N 0.17985(8) -0.24920(15) 0.29534(10) 0.0843(8) Uani 1 1 d .
H28 H 0.1866 -0.2429 0.3383 0.101 Uiso 1 1 calc R
N29 N 0.31826(7) 0.35642(15) 0.32341(10) 0.0786(7) Uani 1 1 d .
H29 H 0.3413 0.3108 0.3176 0.094 Uiso 1 1 calc R
N30 N 0.35979(10) 0.4230(2) 0.21357(13) 0.1171(11) Uani 1 1 d .
N31 N 0.40880(9) 0.3961(2) 0.20924(13) 0.1134(10) Uani 1 1 d .
N32 N 0.44621(9) 0.3644(3) 0.19572(15) 0.1420(14) Uani 1 1 d .
O1 O 0.32119(6) 0.12924(11) 0.54245(7) 0.0697(5) Uani 1 1 d .
O2 O 0.22165(5) -0.29044(11) 0.43853(7) 0.0608(5) Uani 1 1 d .
O3 O 0.42666(5) 0.10424(11) 0.45974(7) 0.0692(5) Uani 1 1 d .
O4 O 0.31141(6) -0.30229(11) 0.35175(8) 0.0741(6) Uani 1 1 d .
O5 O 0.37430(5) 0.18703(11) 0.28432(8) 0.0733(5) Uani 1 1 d .
O6 O 0.27690(6) -0.23563(11) 0.17935(8) 0.0780(6) Uani 1 1 d .
O7 O 0.23483(6) 0.29623(11) 0.19768(8) 0.0728(6) Uani 1 1 d .
O8 O 0.13345(7) -0.12203(12) 0.09056(8) 0.0889(7) Uani 1 1 d .
O9 O 0.13387(5) 0.32739(11) 0.27836(9) 0.0786(6) Uani 1 1 d .
O10 O 0.03839(5) -0.09725(11) 0.17632(8) 0.0725(6) Uani 1 1 d .
O11 O 0.17769(5) 0.24114(11) 0.45282(8) 0.0719(5) Uani 1 1 d .
O12 O 0.08588(5) -0.18431(10) 0.34886(7) 0.0659(5) Uani 1 1 d .
C1 C 0.30855(9) 0.04219(17) 0.54705(10) 0.0658(8) Uani 1 1 d .
C2 C 0.24481(7) -0.22730(14) 0.48239(9) 0.0522(6) Uani 1 1 d .
C3 C 0.25543(8) -0.09884(16) 0.56323(11) 0.0642(7) Uani 1 1 d .
H3 H 0.2505 -0.1110 0.6070 0.077 Uiso 1 1 calc R
C4 C 0.31744(8) -0.13580(16) 0.56472(10) 0.0598(7) Uani 1 1 d .
H4 H 0.3415 -0.1621 0.6098 0.072 Uiso 1 1 calc R
C5 C 0.40410(8) -0.03499(17) 0.55455(11) 0.0712(8) Uani 1 1 d .
H5A H 0.4177 0.0334 0.5684 0.085 Uiso 1 1 calc R
H5B H 0.4274 -0.0805 0.5904 0.085 Uiso 1 1 calc R
C6 C 0.34588(8) -0.27205(17) 0.49631(12) 0.0693(8) Uani 1 1 d .
H6A H 0.3268 -0.3343 0.4750 0.083 Uiso 1 1 calc R
H6B H 0.3781 -0.2903 0.5378 0.083 Uiso 1 1 calc R
C7 C 0.42518(7) 0.01276(16) 0.45207(11) 0.0578(7) Uani 1 1 d .
C8 C 0.35376(7) -0.24639(14) 0.38440(12) 0.0623(8) Uani 1 1 d .
C9 C 0.42215(8) -0.15849(17) 0.47254(12) 0.0675(8) Uani 1 1 d .
H9 H 0.4548 -0.1925 0.5080 0.081 Uiso 1 1 calc R
C10 C 0.43675(8) -0.14319(17) 0.40816(12) 0.0710(8) Uani 1 1 d .
H10 H 0.4755 -0.1713 0.4133 0.085 Uiso 1 1 calc R
C11 C 0.44760(8) 0.01657(18) 0.34584(12) 0.0746(8) Uani 1 1 d .
H11A H 0.4812 -0.0157 0.3395 0.090 Uiso 1 1 calc R
H11B H 0.4588 0.0858 0.3603 0.090 Uiso 1 1 calc R
C12 C 0.38792(9) -0.22309(18) 0.28816(12) 0.0797(8) Uani 1 1 d .
H12A H 0.4281 -0.2351 0.2906 0.096 Uiso 1 1 calc R
H12B H 0.3662 -0.2858 0.2740 0.096 Uiso 1 1 calc R
C13 C 0.37060(7) 0.10647(17) 0.25376(11) 0.0679(7) Uani 1 1 d .
C14 C 0.30821(8) -0.16158(16) 0.18604(10) 0.0688(7) Uani 1 1 d .
C15 C 0.39124(8) -0.05551(17) 0.22879(11) 0.0702(7) Uani 1 1 d .
H15 H 0.4285 -0.0707 0.2224 0.084 Uiso 1 1 calc R
C16 C 0.34649(9) -0.00656(18) 0.16439(11) 0.0736(7) Uani 1 1 d .
H16 H 0.3629 0.0000 0.1281 0.088 Uiso 1 1 calc R
C17 C 0.30389(9) 0.17039(17) 0.14163(12) 0.0769(9) Uani 1 1 d .
H17A H 0.3113 0.1650 0.0992 0.092 Uiso 1 1 calc R
H17B H 0.3191 0.2352 0.1622 0.092 Uiso 1 1 calc R
C18 C 0.24560(11) -0.0727(2) 0.08283(12) 0.0849(10) Uani 1 1 d .
C19 C 0.21166(9) 0.23224(17) 0.15524(11) 0.0696(8) Uani 1 1 d .
C20 C 0.14731(10) -0.03384(16) 0.08701(10) 0.0732(8) Uani 1 1 d .
C21 C 0.20082(9) 0.10530(17) 0.07206(11) 0.0706(8) Uani 1 1 d .
H21 H 0.2062 0.1169 0.0284 0.085 Uiso 1 1 calc R
C22 C 0.13853(9) 0.14114(17) 0.07024(11) 0.0744(8) Uani 1 1 d .
H22 H 0.1153 0.1699 0.0256 0.089 Uiso 1 1 calc R
C23 C 0.10922(9) 0.27828(17) 0.13679(12) 0.0770(9) Uani 1 1 d .
H23A H 0.0778 0.2925 0.0937 0.092 Uiso 1 1 calc R
H23B H 0.1273 0.3424 0.1556 0.092 Uiso 1 1 calc R
C24 C 0.05212(10) 0.0423(2) 0.07818(12) 0.0921(10) Uani 1 1 d .
H24A H 0.0282 0.0870 0.0423 0.111 Uiso 1 1 calc R
H24B H 0.0385 -0.0264 0.0652 0.111 Uiso 1 1 calc R
C25 C 0.09784(8) 0.26327(15) 0.24804(12) 0.0645(8) Uani 1 1 d .
C26 C 0.03610(7) -0.00569(15) 0.18541(12) 0.0632(8) Uani 1 1 d .
C27 C 0.03176(8) 0.16697(16) 0.16061(12) 0.0742(9) Uani 1 1 d .
H27 H -0.0018 0.1992 0.1254 0.089 Uiso 1 1 calc R
C28 C 0.01890(7) 0.14768(15) 0.22612(12) 0.0695(9) Uani 1 1 d .
H28A H -0.0211 0.1697 0.2209 0.083 Uiso 1 1 calc R
C29 C 0.06495(8) 0.22862(16) 0.34499(13) 0.0780(9) Uani 1 1 d .
H29A H 0.0247 0.2360 0.3436 0.094 Uiso 1 1 calc R
H29B H 0.0854 0.2920 0.3613 0.094 Uiso 1 1 calc R
C30 C 0.00990(7) -0.01709(16) 0.28622(11) 0.0646(8) Uani 1 1 d .
H30A H 0.0006 -0.0860 0.2699 0.078 Uiso 1 1 calc R
H30B H -0.0252 0.0120 0.2909 0.078 Uiso 1 1 calc R
C31 C 0.14764(8) 0.16563(15) 0.44473(11) 0.0639(7) Uani 1 1 d .
C32 C 0.08757(7) -0.10411(16) 0.37921(10) 0.0585(7) Uani 1 1 d .
C33 C 0.06457(8) 0.05913(17) 0.40399(12) 0.0677(8) Uani 1 1 d .
H33 H 0.0273 0.0751 0.4102 0.081 Uiso 1 1 calc R
C34 C 0.10938(8) 0.01539(16) 0.46801(11) 0.0708(7) Uani 1 1 d .
H34 H 0.0932 0.0105 0.5046 0.085 Uiso 1 1 calc RD
C35 C 0.15158(7) -0.16460(17) 0.49073(11) 0.0671(7) Uani 1 1 d .
H35A H 0.1376 -0.2297 0.4697 0.080 Uiso 1 1 calc R
H35B H 0.1422 -0.1601 0.5319 0.080 Uiso 1 1 calc R
C36 C 0.20907(8) 0.07558(17) 0.54864(11) 0.0675(8) Uani 1 1 d .
H36A H 0.1952 0.0556 0.5849 0.081 Uiso 1 1 calc R
H36B H 0.2261 0.1427 0.5597 0.081 Uiso 1 1 calc R
C37 C 0.17081(9) -0.4334(2) 0.30627(14) 0.0912(11) Uani 1 1 d .
H37A H 0.1701 -0.4971 0.2829 0.109 Uiso 1 1 calc R
H37B H 0.2062 -0.4315 0.3469 0.109 Uiso 1 1 calc R
C38 C 0.17054(10) -0.3443(2) 0.25917(14) 0.0934(11) Uani 1 1 d .
H38A H 0.2014 -0.3541 0.2404 0.112 Uiso 1 1 calc R
H38B H 0.1330 -0.3424 0.2215 0.112 Uiso 1 1 calc R
C39 C 0.17628(11) -0.1654(2) 0.24904(14) 0.1001(10) Uani 1 1 d .
H39A H 0.1369 -0.1638 0.2146 0.120 Uiso 1 1 calc R
H39B H 0.2040 -0.1773 0.2259 0.120 Uiso 1 1 calc R
C40 C 0.19063(11) -0.0538(3) 0.28731(17) 0.1168(14) Uani 1 1 d .
H40A H 0.1800 -0.0009 0.2530 0.140 Uiso 1 1 calc R
H40B H 0.1665 -0.0453 0.3152 0.140 Uiso 1 1 calc R
C41 C 0.24787(12) -0.0435(3) 0.32696(19) 0.1453(18) Uani 1 1 d .
H41A H 0.2713 -0.0409 0.2979 0.174 Uiso 1 1 calc R
H41B H 0.2601 -0.1029 0.3558 0.174 Uiso 1 1 calc R
C42 C 0.26126(12) 0.0522(3) 0.37296(17) 0.1140(13) Uani 1 1 d .
H42A H 0.2347 0.0529 0.3983 0.137 Uiso 1 1 calc R
H42B H 0.3011 0.0467 0.4059 0.137 Uiso 1 1 calc R
C43 C 0.25583(10) 0.1485(2) 0.33734(13) 0.0937(10) Uani 1 1 d .
H43A H 0.2145 0.1628 0.3123 0.112 Uiso 1 1 calc R
H43B H 0.2759 0.1444 0.3048 0.112 Uiso 1 1 calc R
C44 C 0.28227(9) 0.2328(2) 0.38739(13) 0.0857(10) Uani 1 1 d .
H44A H 0.2645 0.2308 0.4222 0.103 Uiso 1 1 calc R
H44B H 0.3240 0.2189 0.4098 0.103 Uiso 1 1 calc R
C45 C 0.27602(9) 0.3361(2) 0.35980(13) 0.0844(10) Uani 1 1 d .
H45A H 0.2831 0.3842 0.3968 0.101 Uiso 1 1 calc R
H45B H 0.2359 0.3459 0.3283 0.101 Uiso 1 1 calc R
C46 C 0.31679(11) 0.4601(2) 0.29883(16) 0.1010(12) Uani 1 1 d .
H46A H 0.3187 0.5071 0.3352 0.121 Uiso 1 1 calc R
H46B H 0.2800 0.4716 0.2612 0.121 Uiso 1 1 calc R
C47 C 0.36823(14) 0.4791(2) 0.27527(19) 0.1431(16) Uani 1 1 d .
H47A H 0.3710 0.5509 0.2669 0.172 Uiso 1 1 calc R
H47B H 0.4048 0.4582 0.3106 0.172 Uiso 1 1 calc R

loop_
_atom_site_aniso_label
_atom_site_aniso_U_11
_atom_site_aniso_U_22
_atom_site_aniso_U_33
_atom_site_aniso_U_23
_atom_site_aniso_U_13
_atom_site_aniso_U_12
Cl1 0.1009(3) 0.1166(6) 0.0927(4) -0.0015(4) 0.0460(3) 0.0068(4)
O50 0.374(4) 0.132(3) 0.113(2) 0.0198(18) 0.037(2) -0.027(2)
O51 0.293(3) 0.273(4) 0.210(3) 0.018(3) 0.060(2) -0.145(2)
O52 0.1991(15) 0.160(2) 0.207(2) 0.0693(18) 0.1053(13) 0.0922(13)
O53 0.282(3) 0.167(2) 0.156(2) 0.0562(19) -0.062(2) -0.1124(17)
O54 0.0870(10) 0.289(2) 0.1313(13) 0.1361(12) -0.0060(10) -0.0299(12)
O55 0.0539(6) 0.1178(12) 0.0857(9) 0.0458(8) 0.0195(6) -0.0061(7)
O56 0.252(4) 0.246(6) 0.457(8) 0.028(5) 0.037(4) -0.017(4)
O57 0.1276(12) 0.0881(14) 0.1515(18) 0.0098(13) 0.0324(12) -0.0134(11)
O58 0.1110(11) 0.159(2) 0.1362(17) 0.0270(15) 0.0260(10) -0.0394(11)
N1 0.0803(8) 0.0427(9) 0.0566(9) 0.0016(8) 0.0239(7) -0.0038(7)
N3 0.0674(7) 0.0494(9) 0.0511(8) -0.0015(8) 0.0188(6) -0.0084(7)
N2 0.0720(8) 0.0485(10) 0.0599(10) 0.0072(8) 0.0151(7) -0.0056(7)
N4 0.0566(7) 0.0458(9) 0.0640(10) -0.0038(8) 0.0074(7) -0.0026(7)
N5 0.0616(7) 0.0430(9) 0.0631(10) -0.0003(8) 0.0129(7) -0.0048(7)
N6 0.0532(7) 0.0531(10) 0.0914(12) 0.0067(9) 0.0166(7) -0.0073(7)
N7 0.0475(7) 0.0552(10) 0.0705(10) -0.0038(9) 0.0119(6) -0.0082(7)
N8 0.0649(7) 0.0511(10) 0.0998(12) -0.0006(9) 0.0366(7) 0.0009(7)
N9 0.0757(7) 0.0483(10) 0.0880(10) -0.0013(9) 0.0436(6) -0.0007(7)
N10 0.0855(9) 0.0511(10) 0.0778(11) -0.0107(9) 0.0359(7) -0.0130(8)
N11 0.0831(8) 0.0555(11) 0.0932(11) -0.0117(9) 0.0492(7) -0.0053(8)
N12 0.1078(10) 0.0530(11) 0.0663(10) -0.0098(9) 0.0408(7) -0.0046(9)
N13 0.0864(9) 0.0548(11) 0.0665(10) 0.0003(9) 0.0224(8) -0.0122(8)
N14 0.0752(9) 0.0598(11) 0.0789(12) -0.0016(10) 0.0065(9) -0.0077(9)
N15 0.1086(11) 0.0554(11) 0.0573(10) -0.0028(9) 0.0209(8) -0.0195(9)
N16 0.1035(10) 0.0570(10) 0.0656(11) 0.0025(9) 0.0201(8) -0.0279(9)
N17 0.0720(9) 0.0475(10) 0.0863(12) 0.0062(10) 0.0109(8) -0.0112(8)
N18 0.0623(8) 0.0518(10) 0.0739(11) -0.0075(9) 0.0133(7) -0.0001(7)
N19 0.0653(9) 0.0492(10) 0.0861(13) 0.0085(10) 0.0030(8) -0.0061(7)
N20 0.0534(7) 0.0538(10) 0.0830(12) -0.0003(10) 0.0119(7) -0.0038(7)
N21 0.0652(8) 0.0473(10) 0.0870(11) -0.0043(9) 0.0241(7) 0.0031(7)
N22 0.0716(7) 0.0437(9) 0.0756(10) -0.0142(8) 0.0311(6) -0.0093(7)
N23 0.0593(7) 0.0451(9) 0.0904(11) 0.0005(9) 0.0257(7) 0.0033(7)
N24 0.0762(8) 0.0505(10) 0.0625(9) 0.0001(8) 0.0272(6) 0.0033(7)
N25 0.0733(9) 0.0804(14) 0.0904(14) -0.0021(12) 0.0121(9) 0.0015(9)
N26 0.0949(12) 0.1101(19) 0.0812(14) 0.0019(14) 0.0095(10) -0.0070(12)
N27 0.183(2) 0.255(4) 0.0994(19) 0.054(2) 0.0380(16) -0.023(2)
N28 0.1157(11) 0.0655(13) 0.0757(12) -0.0101(10) 0.0388(9) -0.0079(10)
N29 0.0799(9) 0.0584(11) 0.0980(13) -0.0042(10) 0.0323(8) 0.0101(8)
N30 0.1395(15) 0.0953(19) 0.1142(17) -0.0115(15) 0.0424(12) -0.0164(14)
N31 0.1055(12) 0.0973(17) 0.1327(18) 0.0312(14) 0.0366(11) -0.0122(12)
N32 0.1063(12) 0.170(3) 0.161(2) 0.028(2) 0.0620(12) 0.0032(15)
O1 0.0905(8) 0.0442(8) 0.0634(9) 0.0022(7) 0.0140(6) -0.0100(6)
O2 0.0624(6) 0.0522(8) 0.0640(8) -0.0028(7) 0.0179(5) -0.0088(6)
O3 0.0744(7) 0.0490(8) 0.0773(9) -0.0006(7) 0.0184(6) -0.0078(6)
O4 0.0797(7) 0.0528(9) 0.0880(10) -0.0129(8) 0.0275(6) -0.0057(6)
O5 0.0767(7) 0.0540(9) 0.0927(9) -0.0126(8) 0.0344(6) -0.0076(6)
O6 0.1080(8) 0.0509(8) 0.0806(9) -0.0225(7) 0.0402(6) -0.0187(7)
O7 0.0932(8) 0.0469(8) 0.0659(9) -0.0061(7) 0.0132(7) -0.0164(7)
O8 0.1327(10) 0.0426(8) 0.0793(10) -0.0080(8) 0.0228(8) -0.0243(8)
O9 0.0716(7) 0.0467(8) 0.1028(11) -0.0048(8) 0.0132(7) -0.0149(6)
O10 0.0697(7) 0.0483(8) 0.0842(10) 0.0025(8) 0.0084(7) -0.0139(6)
O11 0.0855(7) 0.0509(8) 0.0798(9) -0.0119(7) 0.0301(6) -0.0042(7)
O12 0.0625(6) 0.0476(8) 0.0875(9) -0.0071(7) 0.0265(6) -0.0026(6)
C1 0.0886(11) 0.0556(13) 0.0482(11) 0.0055(10) 0.0183(9) 0.0079(10)
C2 0.0727(9) 0.0398(10) 0.0402(9) 0.0083(8) 0.0155(7) -0.0064(8)
C3 0.0899(11) 0.0486(12) 0.0515(11) -0.0019(10) 0.0222(9) -0.0099(10)
C4 0.0723(10) 0.0526(12) 0.0447(11) 0.0057(10) 0.0087(8) -0.0024(9)
C5 0.0702(11) 0.0500(12) 0.0676(14) 0.0013(11) -0.0069(10) -0.0068(10)
C6 0.0593(10) 0.0533(12) 0.0798(14) 0.0136(11) 0.0059(9) -0.0029(9)
C7 0.0438(8) 0.0520(11) 0.0685(12) 0.0002(10) 0.0088(8) 0.0020(8)
C8 0.0563(9) 0.0325(10) 0.0884(14) 0.0025(10) 0.0140(9) 0.0049(8)
C9 0.0529(9) 0.0545(12) 0.0779(14) 0.0097(11) 0.0022(9) -0.0005(9)
C10 0.0445(9) 0.0533(12) 0.1009(16) -0.0072(12) 0.0086(9) 0.0018(8)
C11 0.0622(9) 0.0630(14) 0.1045(15) 0.0044(12) 0.0370(8) 0.0006(9)
C12 0.1010(11) 0.0458(12) 0.1094(15) -0.0110(11) 0.0582(9) 0.0089(10)
C13 0.0813(9) 0.0546(12) 0.0887(12) -0.0154(10) 0.0561(7) -0.0177(9)
C14 0.1033(10) 0.0469(11) 0.0760(11) -0.0228(9) 0.0563(7) -0.0048(9)
C15 0.0869(9) 0.0486(12) 0.0964(12) -0.0104(11) 0.0588(7) -0.0046(9)
C16 0.1068(10) 0.0583(13) 0.0772(11) -0.0152(10) 0.0592(7) -0.0180(10)
C17 0.1068(12) 0.0438(12) 0.0853(14) -0.0009(11) 0.0406(10) -0.0202(10)
C18 0.1420(16) 0.0568(15) 0.0557(12) -0.0086(11) 0.0351(11) 0.0008(13)
C19 0.0925(11) 0.0502(12) 0.0606(12) 0.0068(10) 0.0204(9) -0.0151(10)
C20 0.1246(14) 0.0459(12) 0.0374(10) -0.0098(9) 0.0146(10) -0.0221(11)
C21 0.1101(13) 0.0471(12) 0.0437(11) 0.0053(10) 0.0142(10) -0.0192(10)
C22 0.1020(13) 0.0557(12) 0.0479(12) 0.0002(11) 0.0052(10) -0.0245(10)
C23 0.0845(12) 0.0501(12) 0.0796(15) 0.0099(12) 0.0088(11) -0.0102(10)
C24 0.1097(15) 0.0758(16) 0.0575(14) 0.0082(13) -0.0111(12) -0.0278(13)
C25 0.0636(10) 0.0350(10) 0.0823(14) 0.0107(10) 0.0106(9) 0.0018(8)
C26 0.0448(9) 0.0426(11) 0.0823(14) 0.0067(11) -0.0017(9) -0.0070(8)
C27 0.0527(10) 0.0497(12) 0.0873(16) 0.0165(11) -0.0154(10) -0.0077(9)
C28 0.0420(9) 0.0393(11) 0.1067(17) 0.0023(12) 0.0014(10) 0.0058(8)
C29 0.0700(10) 0.0347(11) 0.1248(19) 0.0031(12) 0.0293(10) 0.0108(9)
C30 0.0458(8) 0.0532(12) 0.0922(14) 0.0002(11) 0.0212(8) -0.0054(8)
C31 0.0911(10) 0.0330(10) 0.0803(12) -0.0072(9) 0.0460(8) 0.0115(8)
C32 0.0588(8) 0.0466(11) 0.0749(12) 0.0019(10) 0.0295(7) -0.0067(8)
C33 0.0579(9) 0.0453(11) 0.1008(15) -0.0046(11) 0.0293(8) 0.0101(8)
C34 0.0929(9) 0.0522(12) 0.0940(11) -0.0076(10) 0.0659(7) 0.0049(9)
C35 0.0763(9) 0.0583(13) 0.0800(12) 0.0018(11) 0.0442(7) -0.0054(9)
C36 0.0950(11) 0.0472(12) 0.0616(12) -0.0093(10) 0.0295(9) -0.0049(10)
C37 0.0852(12) 0.0645(15) 0.1198(19) -0.0195(15) 0.0317(12) -0.0042(11)
C38 0.0901(13) 0.0827(17) 0.1055(18) -0.0258(15) 0.0328(12) -0.0163(13)
C39 0.1247(13) 0.0769(17) 0.1262(17) 0.0300(14) 0.0782(10) 0.0165(13)
C40 0.1130(15) 0.109(2) 0.135(2) -0.019(2) 0.0512(14) -0.0139(16)
C41 0.1343(18) 0.124(3) 0.189(3) -0.031(3) 0.0718(17) -0.0211(19)
C42 0.1168(15) 0.094(2) 0.136(2) 0.0127(19) 0.0512(14) -0.0070(16)
C43 0.1144(13) 0.0875(18) 0.0983(15) 0.0029(14) 0.0610(10) 0.0164(13)
C44 0.0795(11) 0.0844(17) 0.0944(16) 0.0126(14) 0.0323(10) -0.0029(12)
C45 0.0836(11) 0.0713(16) 0.1017(16) -0.0137(14) 0.0370(10) 0.0003(11)
C46 0.1331(17) 0.0473(14) 0.120(2) -0.0012(15) 0.0420(14) -0.0048(13)
C47 0.202(2) 0.0645(19) 0.184(3) -0.014(2) 0.0956(19) -0.0304(17)

loop_
_atom_type_symbol
_atom_type_description
_atom_type_scat_dispersion_real
_atom_type_scat_dispersion_imag
_atom_type_scat_source
C C 0.0033 0.0016 'International Tables Vol C Tables 4.2.6.8 and 6.1.1.4'
H H 0.0000 0.0000 'International Tables Vol C Tables 4.2.6.8 and 6.1.1.4'
N N 0.0061 0.0033 'International Tables Vol C Tables 4.2.6.8 and 6.1.1.4'
O O 0.0106 0.0060 'International Tables Vol C Tables 4.2.6.8 and 6.1.1.4'
Cl Cl 0.1484 0.1585 'International Tables Vol C Tables 4.2.6.8 and 6.1.1.4'

loop_
_geom_angle_atom_site_label_1
_geom_angle_atom_site_label_2
_geom_angle_atom_site_label_3
_geom_angle
H50A O50 H50B 121.2
H51A O51 H51B 129.8
H52A O52 H52B 119.0
H53A O53 H53B 101.4
H56A O56 H56B 121.9
H57A O57 H57B 110.8
H58A O58 H58B 124.1
C1 N1 C36 121.38(18)
C1 N1 C3 112.80(16)
C36 N1 C3 124.70(18)
C2 N3 C3 112.74(15)
C2 N3 C35 121.34(16)
C3 N3 C35 125.48(18)
C1 N2 C4 113.46(18)
C1 N2 C5 121.80(18)
C4 N2 C5 122.22(16)
C2 N4 C4 112.88(17)
C2 N4 C6 120.75(16)
C4 N4 C6 126.36(14)
C7 N5 C9 112.74(19)
C7 N5 C5 123.36(18)
C9 N5 C5 123.57(18)
C7 N6 C10 112.0(2)
C7 N6 C11 123.70(19)
C10 N6 C11 124.2(2)
C8 N7 C6 122.64(16)
C8 N7 C9 111.40(19)
C6 N7 C9 124.63(17)
C8 N8 C12 121.42(17)
C8 N8 C10 110.24(19)
C12 N8 C10 125.70(19)
C13 N9 C15 111.51(16)
C13 N9 C11 121.87(18)
C15 N9 C11 123.09(17)
C13 N10 C16 110.64(16)
C13 N10 C17 123.23(18)
C16 N10 C17 123.74(18)
C14 N11 C12 122.08(18)
C14 N11 C15 112.58(17)
C12 N11 C15 124.88(15)
C14 N12 C18 121.08(18)
C14 N12 C16 112.80(15)
C18 N12 C16 125.20(19)
C19 N13 C17 123.60(17)
C19 N13 C21 113.02(16)
C17 N13 C21 122.6(2)
C19 N14 C23 123.46(19)
C19 N14 C22 111.79(19)
C23 N14 C22 124.31(16)
C20 N15 C21 112.43(18)
C20 N15 C18 120.02(19)
C21 N15 C18 124.5(2)
C20 N16 C22 114.2(2)
C20 N16 C24 121.8(2)
C22 N16 C24 123.13(19)
C25 N17 C23 122.87(17)
C25 N17 C27 113.0(2)
C23 N17 C27 123.19(18)
C25 N18 C29 123.31(17)
C25 N18 C28 111.21(19)
C29 N18 C28 124.41(18)
C26 N19 C27 111.4(2)
C26 N19 C24 123.0(2)
C27 N19 C24 125.3(2)
C26 N20 C28 111.8(2)
C26 N20 C30 120.93(18)
C28 N20 C30 126.0(2)
C31 N21 C29 121.10(17)
C31 N21 C33 111.85(16)
C29 N21 C33 124.89(14)
C31 N22 C36 123.33(16)
C31 N22 C34 110.15(14)
C36 N22 C34 125.11(18)
C32 N23 C30 122.43(17)
C32 N23 C33 112.16(16)
C30 N23 C33 123.30(16)
C32 N24 C35 123.51(18)
C32 N24 C34 111.11(15)
C35 N24 C34 123.87(17)
N26 N25 C37 116.51(19)
N27 N26 N25 169.7(3)
C38 N28 C39 110.5(2)
C38 N28 H28 124.7
C39 N28 H28 124.7
C46 N29 C45 114.3(2)
C46 N29 H29 122.9
C45 N29 H29 122.9
N31 N30 C47 111.7(2)
N32 N31 N30 168.3(3)
O1 C1 N2 127.7(2)
O1 C1 N1 125.9(2)
N2 C1 N1 106.39(18)
O2 C2 N4 126.05(19)
O2 C2 N3 125.75(16)
N4 C2 N3 108.18(15)
N1 C3 N3 115.57(15)
N1 C3 C4 104.32(17)
N3 C3 C4 102.01(17)
N1 C3 H3 111.4
N3 C3 H3 111.4
C4 C3 H3 111.4
N4 C4 N2 115.55(18)
N4 C4 C3 104.16(14)
N2 C4 C3 101.83(16)
N4 C4 H4 111.5
N2 C4 H4 111.5
C3 C4 H4 111.5
N5 C5 N2 114.61(15)
N5 C5 H5A 108.6
N2 C5 H5A 108.6
N5 C5 H5B 108.6
N2 C5 H5B 108.6
H5A C5 H5B 107.6
N4 C6 N7 114.31(18)
N4 C6 H6A 108.7
N7 C6 H6A 108.7
N4 C6 H6B 108.7
N7 C6 H6B 108.7
H6A C6 H6B 107.6
O3 C7 N5 127.6(2)
O3 C7 N6 124.4(2)
N5 C7 N6 107.97(18)
O4 C8 N7 125.9(2)
O4 C8 N8 123.8(2)
N7 C8 N8 110.24(16)
N5 C9 N7 116.52(17)
N5 C9 C10 103.65(18)
N7 C9 C10 104.43(17)
N5 C9 H9 110.6
N7 C9 H9 110.6
C10 C9 H9 110.6
N6 C10 N8 114.49(16)
N6 C10 C9 103.50(19)
N8 C10 C9 103.34(17)
N6 C10 H10 111.6
N8 C10 H10 111.6
C9 C10 H10 111.6
N6 C11 N9 115.63(16)
N6 C11 H11A 108.4
N9 C11 H11A 108.4
N6 C11 H11B 108.4
N9 C11 H11B 108.4
H11A C11 H11B 107.4
N11 C12 N8 114.14(19)
N11 C12 H12A 108.7
N8 C12 H12A 108.7
N11 C12 H12B 108.7
N8 C12 H12B 108.7
H12A C12 H12B 107.6
O5 C13 N9 126.18(17)
O5 C13 N10 124.66(18)
N9 C13 N10 109.13(18)
O6 C14 N12 127.11(16)
O6 C14 N11 125.28(19)
N12 C14 N11 107.61(18)
N9 C15 N11 115.1(2)
N9 C15 C16 103.69(17)
N11 C15 C16 103.75(15)
N9 C15 H15 111.3
N11 C15 H15 111.3
C16 C15 H15 111.3
N10 C16 N12 115.37(19)
N10 C16 C15 104.15(17)
N12 C16 C15 102.98(18)
N10 C16 H16 111.3
N12 C16 H16 111.3
C15 C16 H16 111.3
N10 C17 N13 112.39(19)
N10 C17 H17A 109.1
N13 C17 H17A 109.1
N10 C17 H17B 109.1
N13 C17 H17B 109.1
H17A C17 H17B 107.9
N12 C18 N15 112.31(19)
O7 C19 N14 125.6(2)
O7 C19 N13 125.41(19)
N14 C19 N13 108.80(18)
O8 C20 N16 127.1(2)
O8 C20 N15 126.1(2)
N16 C20 N15 106.78(19)
N15 C21 N13 114.27(16)
N15 C21 C22 103.26(19)
N13 C21 C22 102.35(18)
N15 C21 H21 112.1
N13 C21 H21 112.1
C22 C21 H21 112.1
N16 C22 N14 116.1(2)
N16 C22 C21 102.46(18)
N14 C22 C21 104.02(15)
N16 C22 H22 111.2
N14 C22 H22 111.2
C21 C22 H22 111.2
N14 C23 N17 114.78(19)
N14 C23 H23A 108.6
N17 C23 H23A 108.6
N14 C23 H23B 108.6
N17 C23 H23B 108.6
H23A C23 H23B 107.5
N19 C24 N16 114.72(17)
N19 C24 H24A 108.6
N16 C24 H24A 108.6
N19 C24 H24B 108.6
N16 C24 H24B 108.6
H24A C24 H24B 107.6
O9 C25 N17 127.8(2)
O9 C25 N18 123.4(2)
N17 C25 N18 108.74(17)
O10 C26 N20 127.3(2)
O10 C26 N19 123.7(2)
N20 C26 N19 108.94(18)
N19 C27 N17 115.17(17)
N19 C27 C28 102.98(18)
N17 C27 C28 103.43(17)
N19 C27 H27 111.5
N17 C27 H27 111.5
C28 C27 H27 111.5
N20 C28 N18 115.31(15)
N20 C28 C27 104.69(19)
N18 C28 C27 103.06(17)
N20 C28 H28A 111.1
N18 C28 H28A 111.1
C27 C28 H28A 111.1
N18 C29 N21 113.13(19)
N18 C29 H29A 109.0
N21 C29 H29A 109.0
N18 C29 H29B 109.0
N21 C29 H29B 109.0
H29A C29 H29B 107.8
N20 C30 N23 112.63(15)
N20 C30 H30A 109.1
N23 C30 H30A 109.1
N20 C30 H30B 109.1
N23 C30 H30B 109.1
H30A C30 H30B 107.8
O11 C31 N22 126.11(16)
O11 C31 N21 126.02(18)
N22 C31 N21 107.82(16)
O12 C32 N24 124.68(17)
O12 C32 N23 126.23(17)
N24 C32 N23 109.10(18)
N21 C33 N23 113.6(2)
N21 C33 C34 103.05(14)
N23 C33 C34 104.45(17)
N21 C33 H33 111.7
N23 C33 H33 111.7
C34 C33 H33 111.7
N22 C34 N24 113.92(17)
N22 C34 C33 106.53(18)
N24 C34 C33 102.92(16)
N22 C34 H34 111.0
N24 C34 H34 111.0
C33 C34 H34 111.0
N24 C35 N3 114.40(18)
N24 C35 H35A 108.7
N3 C35 H35A 108.7
N24 C35 H35B 108.7
N3 C35 H35B 108.7
H35A C35 H35B 107.6
N22 C36 N1 116.01(18)
N22 C36 H36A 108.3
N1 C36 H36A 108.3
N22 C36 H36B 108.3
N1 C36 H36B 108.3
H36A C36 H36B 107.4
N25 C37 C38 107.8(2)
N25 C37 H37A 110.2
C38 C37 H37A 110.2
N25 C37 H37B 110.2
C38 C37 H37B 110.2
H37A C37 H37B 108.5
N28 C38 C37 111.4(2)
N28 C38 H38A 109.3
C37 C38 H38A 109.3
N28 C38 H38B 109.3
C37 C38 H38B 109.3
H38A C38 H38B 108.0
N28 C39 C40 113.7(2)
N28 C39 H39A 108.8
C40 C39 H39A 108.8
N28 C39 H39B 108.8
C40 C39 H39B 108.8
H39A C39 H39B 107.7
C41 C40 C39 112.5(3)
C41 C40 H40A 109.1
C39 C40 H40A 109.1
C41 C40 H40B 109.1
C39 C40 H40B 109.1
H40A C40 H40B 107.8
C40 C41 C42 114.0(3)
C40 C41 H41A 108.7
C42 C41 H41A 108.7
C40 C41 H41B 108.7
C42 C41 H41B 108.7
H41A C41 H41B 107.6
C43 C42 C41 115.6(3)
C43 C42 H42A 108.4
C41 C42 H42A 108.4
C43 C42 H42B 108.4
C41 C42 H42B 108.4
H42A C42 H42B 107.4
C42 C43 C44 110.4(2)
C42 C43 H43A 109.6
C44 C43 H43A 109.6
C42 C43 H43B 109.6
C44 C43 H43B 109.6
H43A C43 H43B 108.1
C45 C44 C43 116.9(2)
C45 C44 H44A 108.1
C43 C44 H44A 108.1
C45 C44 H44B 108.1
C43 C44 H44B 108.1
H44A C44 H44B 107.3
C44 C45 N29 111.9(2)
C44 C45 H45A 109.2
N29 C45 H45A 109.2
C44 C45 H45B 109.2
N29 C45 H45B 109.2
H45A C45 H45B 107.9
N29 C46 C47 110.5(2)
N29 C46 H46A 109.5
C47 C46 H46A 109.5
N29 C46 H46B 109.5
C47 C46 H46B 109.5
H46A C46 H46B 108.1
N30 C47 C46 109.7(2)
N30 C47 H47A 109.7
C46 C47 H47A 109.7
N30 C47 H47B 109.7
C46 C47 H47B 109.7
H47A C47 H47B 108.2

loop_
_geom_bond_atom_site_label_1
_geom_bond_atom_site_label_2
_geom_bond_distance
O50 H50A 0.9456
O50 H50B 0.9626
O51 H51A 0.9356
O51 H51B 0.8506
O52 H52A 0.9537
O52 H52B 0.9757
O53 H53A 0.9661
O53 H53B 0.8506
O54 H54A 0.8603(9)
O55 H55B 0.8600(8)
O56 H56A 0.9150
O56 H56B 0.9871
O57 H57A 0.8498
O57 H57B 1.0535
O58 H58A 0.9503
O58 H58B 0.9317
N1 C1 1.398(3)
N1 C36 1.428(3)
N1 C3 1.431(3)
N3 C2 1.372(3)
N3 C3 1.445(2)
N3 C35 1.462(2)
N2 C1 1.381(3)
N2 C4 1.461(3)
N2 C5 1.462(3)
N4 C2 1.366(2)
N4 C4 1.415(3)
N4 C6 1.435(3)
N5 C7 1.354(3)
N5 C9 1.417(3)
N5 C5 1.440(3)
N6 C7 1.358(3)
N6 C10 1.431(3)
N6 C11 1.446(3)
N7 C8 1.341(3)
N7 C6 1.443(3)
N7 C9 1.451(2)
N8 C8 1.373(3)
N8 C12 1.444(3)
N8 C10 1.469(2)
N9 C13 1.358(3)
N9 C15 1.422(3)
N9 C11 1.456(2)
N10 C13 1.373(2)
N10 C16 1.425(3)
N10 C17 1.444(3)
N11 C14 1.376(2)
N11 C12 1.430(3)
N11 C15 1.451(3)
N12 C14 1.367(3)
N12 C18 1.451(3)
N12 C16 1.462(3)
N13 C19 1.375(3)
N13 C17 1.450(3)
N13 C21 1.459(3)
N14 C19 1.375(3)
N14 C23 1.408(3)
N14 C22 1.461(3)
N15 C20 1.381(3)
N15 C21 1.427(3)
N15 C18 1.470(3)
N16 C20 1.365(3)
N16 C22 1.417(3)
N16 C24 1.453(3)
N17 C25 1.333(3)
N17 C23 1.457(3)
N17 C27 1.465(3)
N18 C25 1.383(3)
N18 C29 1.429(3)
N18 C28 1.478(2)
N19 C26 1.391(3)
N19 C27 1.432(3)
N19 C24 1.448(4)
N20 C26 1.335(3)
N20 C28 1.432(3)
N20 C30 1.443(3)
N21 C31 1.395(2)
N21 C29 1.440(3)
N21 C33 1.445(3)
N22 C31 1.382(3)
N22 C36 1.415(2)
N22 C34 1.440(2)
N23 C32 1.355(2)
N23 C30 1.451(2)
N23 C33 1.453(3)
N24 C32 1.354(2)
N24 C35 1.409(3)
N24 C34 1.496(3)
N25 N26 1.238(3)
N25 C37 1.444(3)
N26 N27 1.088(4)
N28 C38 1.442(3)
N28 C39 1.453(4)
N28 H28 0.8600
N29 C46 1.458(3)
N29 C45 1.503(4)
N29 H29 0.8600
N30 N31 1.274(4)
N30 C47 1.440(5)
N31 N32 1.123(4)
O1 C1 1.202(3)
O2 C2 1.219(2)
O3 C7 1.217(3)
O4 C8 1.252(2)
O5 C13 1.228(3)
O6 C14 1.215(3)
O7 C19 1.210(3)
O8 C20 1.221(3)
O9 C25 1.220(2)
O10 C26 1.228(2)
O11 C31 1.210(2)
O12 C32 1.228(3)
C3 C4 1.570(3)
C3 H3 0.9800
C4 H4 0.9800
C5 H5A 0.9700
C5 H5B 0.9700
C6 H6A 0.9700
C6 H6B 0.9700
C9 C10 1.526(4)
C9 H9 0.9800
C10 H10 0.9800
C11 H11A 0.9700
C11 H11B 0.9700
C12 H12A 0.9700
C12 H12B 0.9700
C15 C16 1.540(3)
C15 H15 0.9800
C16 H16 0.9800
C17 H17A 0.9700
C17 H17B 0.9700
C21 C22 1.570(3)
C21 H21 0.9800
C22 H22 0.9800
C23 H23A 0.9700
C23 H23B 0.9700
C24 H24A 0.9700
C24 H24B 0.9700
C27 C28 1.534(4)
C27 H27 0.9800
C28 H28A 0.9800
C29 H29A 0.9700
C29 H29B 0.9700
C30 H30A 0.9700
C30 H30B 0.9700
C33 C34 1.509(3)
C33 H33 0.9800
C34 H34 0.9800
C35 H35A 0.9700
C35 H35B 0.9700
C36 H36A 0.9700
C36 H36B 0.9700
C37 C38 1.535(4)
C37 H37A 0.9700
C37 H37B 0.9700
C38 H38A 0.9700
C38 H38B 0.9700
C39 C40 1.654(4)
C39 H39A 0.9700
C39 H39B 0.9700
C40 C41 1.347(4)
C40 H40A 0.9700
C40 H40B 0.9700
C41 C42 1.552(5)
C41 H41A 0.9700
C41 H41B 0.9700
C42 C43 1.457(4)
C42 H42A 0.9700
C42 H42B 0.9700
C43 C44 1.506(4)
C43 H43A 0.9700
C43 H43B 0.9700
C44 C45 1.468(4)
C44 H44A 0.9700
C44 H44B 0.9700
C45 H45A 0.9700
C45 H45B 0.9700
C46 C47 1.517(5)
C46 H46A 0.9700
C46 H46B 0.9700
C47 H47A 0.9700
C47 H47B 0.9700
